data_7250268
loop_
_publ_author_name
'Matsuda, Yumi'
'Asai, Rentaro'
'Moriguchi, Jumpei'
'Akutagawa, Tomoyuki'
'Masuya-Suzuki, Atsuko'
'Tsunashima, Ryo'

_publ_section_title
;
 Synthesis, crystallographic study and solid-state properties of
 metal-free perovskites with P-atom containing A-site cations
;
_journal_issue 18
_journal_name_full CrystEngComm
_journal_page_first 2824
_journal_page_last 2829
_journal_paper_doi 10.1039/D5CE00177C
_journal_volume 27
_journal_year 2025
_chemical_formula_moiety '3(Br), C6 H14 N3 P, H4 N'
_chemical_formula_sum 'C6 H18 Br3 N4 P'
_chemical_formula_weight 416.94
_space_group_crystal_system orthorhombic
_space_group_IT_number 33
_space_group_name_Hall 'P 2c -2n'
_space_group_name_H-M_alt 'P n a 21'
_atom_sites_solution_hydrogens mixed
_atom_sites_solution_primary iterative
_audit_creation_date 2025-01-08
_audit_creation_method
;
Olex2 1.5
(compiled 2024.02.16 svn.r378c4104 for OlexSys, GUI svn.r6928)
;
_audit_update_record
;
2025-02-17 deposited with the CCDC.	2025-04-07 downloaded from the CCDC.
;
_cell_angle_alpha 90
_cell_angle_beta 90
_cell_angle_gamma 90
_cell_formula_units_Z 4
_cell_length_a 13.8098(4)
_cell_length_b 9.9529(3)
_cell_length_c 9.6797(4)
_cell_measurement_reflns_used 3687
_cell_measurement_temperature 345
_cell_measurement_theta_max 30.0720
_cell_measurement_theta_min 2.9160
_cell_volume 1330.45(8)
_computing_cell_refinement 'CrysAlisPro 1.171.42.49 (Rigaku OD, 2022)'
_computing_data_collection 'CrysAlisPro 1.171.42.49 (Rigaku OD, 2022)'
_computing_data_reduction 'CrysAlisPro 1.171.42.49 (Rigaku OD, 2022)'
_computing_molecular_graphics 'Olex2 1.5 (Dolomanov et al., 2009)'
_computing_publication_material 'Olex2 1.5 (Dolomanov et al., 2009)'
_computing_structure_refinement 'SHELXL 2018/3 (Sheldrick, 2015)'
_computing_structure_solution 'olex2.solve 1.5 (Bourhis et al., 2015)'
_diffrn_ambient_environment air
_diffrn_ambient_temperature 345
_diffrn_detector 'Hybrid Pixel Array Detector'
_diffrn_detector_area_resol_mean 10.0000
_diffrn_detector_type HyPix
_diffrn_measured_fraction_theta_full 0.994
_diffrn_measured_fraction_theta_max 0.994
_diffrn_measurement_details
;
List of Runs (angles in degrees, time in seconds):

  # Type    Start    End  Width  t~exp~   \w     \q     \k     \f   Frames
#--------------------------------------------------------------------------
  1  \w    -64.00  11.00   0.25    2.20    --   -5.68 -59.00  26.00  300
  2  \w    -16.00  39.00   0.25    2.20    --    6.15 -99.00   0.00  220
;
_diffrn_measurement_device 'four-circle diffractometer'
_diffrn_measurement_device_type 'XtaLAB Synergy R, DW system, HyPix'
_diffrn_measurement_method '\w scans'
_diffrn_orient_matrix_type 'CrysAlisPro convention (1999,Acta A55,543-557)'
_diffrn_orient_matrix_UB_11 0.0038946000
_diffrn_orient_matrix_UB_12 0.0706896000
_diffrn_orient_matrix_UB_13 -0.0073518000
_diffrn_orient_matrix_UB_21 -0.0356093000
_diffrn_orient_matrix_UB_22 0.0089196000
_diffrn_orient_matrix_UB_23 0.0519933000
_diffrn_orient_matrix_UB_31 0.0368159000
_diffrn_orient_matrix_UB_32 0.0011342000
_diffrn_orient_matrix_UB_33 0.0511081000
_diffrn_radiation_monochromator mirror
_diffrn_radiation_probe x-ray
_diffrn_radiation_type 'Mo K\a'
_diffrn_radiation_wavelength 0.71073
_diffrn_reflns_av_R_equivalents 0.0144
_diffrn_reflns_av_unetI/netI 0.0187
_diffrn_reflns_Laue_measured_fraction_full 0.994
_diffrn_reflns_Laue_measured_fraction_max 0.994
_diffrn_reflns_limit_h_max 17
_diffrn_reflns_limit_h_min -15
_diffrn_reflns_limit_k_max 12
_diffrn_reflns_limit_k_min -10
_diffrn_reflns_limit_l_max 8
_diffrn_reflns_limit_l_min -12
_diffrn_reflns_number 5122
_diffrn_reflns_point_group_measured_fraction_full 0.770
_diffrn_reflns_point_group_measured_fraction_max 0.760
_diffrn_reflns_theta_full 25.242
_diffrn_reflns_theta_max 26.367
_diffrn_reflns_theta_min 2.935
_diffrn_source 'Rotating-anode X-ray tube'
_diffrn_source_type 'Rigaku (Mo) X-ray Source'
_exptl_absorpt_coefficient_mu 9.190
_exptl_absorpt_correction_T_max 0.32898
_exptl_absorpt_correction_T_min 0.31385
_exptl_absorpt_correction_type sphere
_exptl_absorpt_process_details
;
CrysAlisPro 1.171.42.49 (Rigaku Oxford Diffraction, 2022)
Spherical absorption correction
using equivalent radius and absorption coefficient.
Empirical absorption correction using spherical harmonics,
implemented in SCALE3 ABSPACK scaling algorithm.
;
_exptl_crystal_density_diffrn 2.082
_exptl_crystal_description sphere
_exptl_crystal_F_000 808
_exptl_crystal_size_max 0.19
_exptl_crystal_size_mid 0.19
_exptl_crystal_size_min 0.14
_exptl_crystal_size_rad 0.088
_refine_diff_density_max 0.692
_refine_diff_density_min -0.876
_refine_diff_density_rms 0.111
_refine_ls_abs_structure_details
;
 Classical Flack method preferred over Parsons because s.u. lower.
;
_refine_ls_abs_structure_Flack 0.012(12)
_refine_ls_extinction_method none
_refine_ls_goodness_of_fit_ref 1.053
_refine_ls_hydrogen_treatment mixed
_refine_ls_matrix_type full
_refine_ls_number_parameters 139
_refine_ls_number_reflns 2067
_refine_ls_number_restraints 11
_refine_ls_restrained_S_all 1.051
_refine_ls_R_factor_all 0.0522
_refine_ls_R_factor_gt 0.0503
_refine_ls_shift/su_max 0.001
_refine_ls_shift/su_mean 0.000
_refine_ls_structure_factor_coef Fsqd
_refine_ls_weighting_details 'w=1/[\s^2^(Fo^2^)+(0.1176P)^2^] where P=(Fo^2^+2Fc^2^)/3'
_refine_ls_weighting_scheme calc
_refine_ls_wR_factor_gt 0.1344
_refine_ls_wR_factor_ref 0.1363
_reflns_Friedel_coverage 0.438
_reflns_Friedel_fraction_full 0.515
_reflns_Friedel_fraction_max 0.494
_reflns_number_gt 1955
_reflns_number_total 2067
_reflns_threshold_expression 'I > 2\s(I)'
_cod_data_source_file d5ce00177c2.cif
_cod_data_source_block pta-br_345k
_cod_depositor_comments 'Adding full bibliography for 7250254--7250270.cif.'
_cod_database_code 7250268
_shelx_shelxl_version_number 2018/3
_chemical_oxdiff_formula C6H18N3Br3P
_shelx_space_group_comment
;
The symmetry employed for this shelxl refinement is uniquely defined
by the following loop, which should always be used as a source of
symmetry information in preference to the above space-group names.
They are only intended as comments.
;
_shelx_estimated_absorpt_t_max 0.359
_shelx_estimated_absorpt_t_min 0.274
_olex2_refinement_description
;
1. Fixed Uiso
 At 1.2 times of:
  All C(H,H) groups, All C(H,H,H,H,H,H) groups, All N(H) groups
2. Restrained distances
 N1-H1C = N1-H1D = N1-H1E = N1-H1F
 1.05 with sigma of 0.02
 H1C-H1D = H1C-H1E = H1C-H1F = H1D-H1E = H1D-H1F = H1E-H1F
 1.75 with sigma of 0.04
3.a Ternary CH refined with riding coordinates:
 N3(H3), N4(H4)
3.b Secondary CH2 refined with riding coordinates:
 C6(H6A,H6B), C3(H3A,H3B), C2(H2A,H2B), C5(H5A,H5B), C4(H4A,H4B), C1(H1A,H1B)
;
_olex2_submission_special_instructions 'No special instructions were received'
_oxdiff_exptl_absorpt_empirical_details
;
Empirical correction (ABSPACK) includes:
- Absorption correction using spherical harmonics
- Frame scaling
;
_oxdiff_exptl_absorpt_empirical_full_max 1.442
_oxdiff_exptl_absorpt_empirical_full_min 0.709

loop_
_space_group_symop_operation_xyz
'x, y, z'
'-x, -y, z+1/2'
'x+1/2, -y+1/2, z'
'-x+1/2, y+1/2, z+1/2'

loop_
_atom_site_label
_atom_site_type_symbol
_atom_site_fract_x
_atom_site_fract_y
_atom_site_fract_z
_atom_site_U_iso_or_equiv
_atom_site_adp_type
_atom_site_occupancy
_atom_site_site_symmetry_order
_atom_site_calc_flag
_atom_site_refinement_flags_posn
_atom_site_refinement_flags_adp
_atom_site_refinement_flags_occupancy
_atom_site_disorder_assembly
_atom_site_disorder_group
Br01 Br 0.72268(7) 0.53542(10) 0.71018(14) 0.0466(3) Uani 1 1 d . . . . .
Br02 Br 1.01405(7) 0.21850(11) 0.41477(14) 0.0522(3) Uani 1 1 d . . . . .
Br03 Br 0.75378(8) -0.00693(11) 0.6668(2) 0.0540(3) Uani 1 1 d . . . . .
P1 P 0.43102(18) 0.9141(3) 0.4316(4) 0.0568(8) Uani 1 1 d . . . . .
N2 N 0.5723(6) 0.7602(9) 0.2959(9) 0.0408(17) Uani 1 1 d . . . . .
N3 N 0.4359(5) 0.6342(7) 0.4116(9) 0.0413(17) Uani 1 1 d . . . . .
H3 H 0.395784 0.553703 0.400045 0.050 Uiso 1 1 calc R U . . .
N1 N 0.7700(7) 0.2861(10) 0.4642(14) 0.060(3) Uani 1 1 d D . . . .
N4 N 0.5611(6) 0.7341(9) 0.5539(10) 0.0450(19) Uani 1 1 d . . . . .
H4 H 0.601803 0.718320 0.635190 0.054 Uiso 1 1 calc R U . . .
C6 C 0.4922(7) 0.6163(12) 0.5398(13) 0.045(2) Uani 1 1 d . . . . .
H6A H 0.528383 0.532847 0.535979 0.055 Uiso 1 1 calc R U . . .
H6B H 0.449016 0.612759 0.618738 0.055 Uiso 1 1 calc R U . . .
C3 C 0.5078(8) 0.8649(12) 0.5752(14) 0.055(3) Uani 1 1 d . . . . .
H3A H 0.554952 0.935500 0.591395 0.065 Uiso 1 1 calc R U . . .
H3B H 0.468186 0.857350 0.657563 0.065 Uiso 1 1 calc R U . . .
C2 C 0.3690(6) 0.7515(10) 0.4187(14) 0.046(2) Uani 1 1 d . . . . .
H2A H 0.326949 0.740898 0.498134 0.055 Uiso 1 1 calc R U . . .
H2B H 0.328574 0.751826 0.336750 0.055 Uiso 1 1 calc R U . . .
C5 C 0.6270(6) 0.7424(11) 0.4279(15) 0.052(2) Uani 1 1 d . . . . .
H5A H 0.671204 0.817280 0.439454 0.062 Uiso 1 1 calc R U . . .
H5B H 0.665254 0.660911 0.422236 0.062 Uiso 1 1 calc R U . . .
C4 C 0.5050(7) 0.6412(11) 0.2860(11) 0.044(2) Uani 1 1 d . . . . .
H4A H 0.542796 0.559225 0.281331 0.053 Uiso 1 1 calc R U . . .
H4B H 0.467142 0.647939 0.201891 0.053 Uiso 1 1 calc R U . . .
C1 C 0.5184(9) 0.8863(13) 0.2944(14) 0.059(3) Uani 1 1 d . . . . .
H1A H 0.484403 0.892166 0.206881 0.071 Uiso 1 1 calc R U . . .
H1B H 0.564833 0.959412 0.296746 0.071 Uiso 1 1 calc R U . . .
H1C H 0.836(5) 0.296(9) 0.522(10) 0.071 Uiso 1 1 d D U . . .
H1D H 0.721(5) 0.360(7) 0.497(11) 0.071 Uiso 1 1 d D U . . .
H1E H 0.787(8) 0.299(11) 0.358(4) 0.071 Uiso 1 1 d D U . . .
H1F H 0.743(7) 0.187(4) 0.479(12) 0.071 Uiso 1 1 d D U . . .

loop_
_atom_site_aniso_label
_atom_site_aniso_U_11
_atom_site_aniso_U_22
_atom_site_aniso_U_33
_atom_site_aniso_U_23
_atom_site_aniso_U_13
_atom_site_aniso_U_12
Br01 0.0397(5) 0.0430(5) 0.0571(6) -0.0016(4) -0.0018(4) 0.0025(4)
Br02 0.0570(5) 0.0474(6) 0.0520(6) 0.0052(6) 0.0052(6) 0.0070(4)
Br03 0.0465(5) 0.0487(6) 0.0667(8) -0.0072(5) -0.0045(5) -0.0012(4)
P1 0.0481(13) 0.0410(14) 0.081(2) 0.0005(13) 0.0069(15) 0.0066(11)
N2 0.034(3) 0.039(4) 0.049(5) -0.015(4) 0.001(3) 0.009(3)
N3 0.040(3) 0.029(3) 0.055(5) 0.005(4) -0.001(4) -0.008(3)
N1 0.052(5) 0.055(6) 0.073(7) -0.016(5) 0.006(4) 0.002(4)
N4 0.041(4) 0.046(4) 0.048(5) -0.001(4) -0.015(4) 0.010(3)
C6 0.047(5) 0.037(5) 0.053(6) 0.002(5) 0.000(4) 0.002(4)
C3 0.062(6) 0.040(6) 0.061(7) -0.015(5) -0.006(5) 0.002(4)
C2 0.028(3) 0.047(5) 0.063(6) 0.003(6) -0.001(5) 0.001(3)
C5 0.034(4) 0.042(5) 0.080(7) -0.004(6) 0.003(5) 0.003(4)
C4 0.059(6) 0.036(5) 0.038(5) -0.006(4) -0.004(4) 0.005(4)
C1 0.070(7) 0.044(6) 0.064(8) 0.018(6) 0.002(6) -0.011(5)

loop_
_atom_type_symbol
_atom_type_description
_atom_type_scat_dispersion_real
_atom_type_scat_dispersion_imag
_atom_type_scat_source
C C 0.0033 0.0016 'International Tables Vol C Tables 4.2.6.8 and 6.1.1.4'
H H 0.0000 0.0000 'International Tables Vol C Tables 4.2.6.8 and 6.1.1.4'
Br Br -0.2901 2.4595 'International Tables Vol C Tables 4.2.6.8 and 6.1.1.4'
N N 0.0061 0.0033 'International Tables Vol C Tables 4.2.6.8 and 6.1.1.4'
P P 0.1023 0.0942 'International Tables Vol C Tables 4.2.6.8 and 6.1.1.4'

loop_
_exptl_crystal_face_index_h
_exptl_crystal_face_index_k
_exptl_crystal_face_index_l
_exptl_crystal_face_perp_dist
15 -2 8 0.0762
-1 11 9 0.0761
-15 9 -2 0.0814
-10 -4 -11 0.0875
1 -11 -9 0.0710
15 7 -5 0.0703
-7 3 -12 0.0894
-17 -3 -5 0.0954
-15 -7 5 0.1046
7 -3 12 0.0510
-13 10 3 0.0650

loop_
_geom_angle_atom_site_label_1
_geom_angle_atom_site_label_2
_geom_angle_atom_site_label_3
_geom_angle
_geom_angle_site_symmetry_1
_geom_angle_site_symmetry_3
_geom_angle_publ_flag
C3 P1 C2 95.0(6) . . ?
C1 P1 C3 97.5(5) . . ?
C1 P1 C2 97.2(6) . . ?
C5 N2 C4 105.8(8) . . ?
C1 N2 C5 111.6(8) . . ?
C1 N2 C4 111.1(8) . . ?
C6 N3 H3 107.2 . . ?
C6 N3 C2 112.5(9) . . ?
C6 N3 C4 110.0(7) . . ?
C2 N3 H3 107.2 . . ?
C2 N3 C4 112.5(8) . . ?
C4 N3 H3 107.2 . . ?
H1C N1 H1D 109(4) . . ?
H1C N1 H1E 108(4) . . ?
H1C N1 H1F 108(4) . . ?
H1D N1 H1E 111(4) . . ?
H1D N1 H1F 113(4) . . ?
H1E N1 H1F 109(4) . . ?
C6 N4 H4 108.0 . . ?
C6 N4 C5 110.1(9) . . ?
C3 N4 H4 108.0 . . ?
C3 N4 C6 112.0(8) . . ?
C3 N4 C5 110.7(9) . . ?
C5 N4 H4 108.0 . . ?
N3 C6 N4 108.3(9) . . ?
N3 C6 H6A 110.0 . . ?
N3 C6 H6B 110.0 . . ?
N4 C6 H6A 110.0 . . ?
N4 C6 H6B 110.0 . . ?
H6A C6 H6B 108.4 . . ?
P1 C3 H3A 108.7 . . ?
P1 C3 H3B 108.7 . . ?
N4 C3 P1 114.3(8) . . ?
N4 C3 H3A 108.7 . . ?
N4 C3 H3B 108.7 . . ?
H3A C3 H3B 107.6 . . ?
P1 C2 H2A 108.8 . . ?
P1 C2 H2B 108.8 . . ?
N3 C2 P1 113.9(5) . . ?
N3 C2 H2A 108.8 . . ?
N3 C2 H2B 108.8 . . ?
H2A C2 H2B 107.7 . . ?
N2 C5 N4 112.9(7) . . ?
N2 C5 H5A 109.0 . . ?
N2 C5 H5B 109.0 . . ?
N4 C5 H5A 109.0 . . ?
N4 C5 H5B 109.0 . . ?
H5A C5 H5B 107.8 . . ?
N2 C4 N3 111.5(8) . . ?
N2 C4 H4A 109.3 . . ?
N2 C4 H4B 109.3 . . ?
N3 C4 H4A 109.3 . . ?
N3 C4 H4B 109.3 . . ?
H4A C4 H4B 108.0 . . ?
P1 C1 H1A 107.9 . . ?
P1 C1 H1B 107.9 . . ?
N2 C1 P1 117.6(8) . . ?
N2 C1 H1A 107.9 . . ?
N2 C1 H1B 107.9 . . ?
H1A C1 H1B 107.2 . . ?

loop_
_geom_bond_atom_site_label_1
_geom_bond_atom_site_label_2
_geom_bond_distance
_geom_bond_site_symmetry_2
_geom_bond_publ_flag
P1 C3 1.816(13) . ?
P1 C2 1.835(10) . ?
P1 C1 1.816(14) . ?
N2 C5 1.494(16) . ?
N2 C4 1.509(14) . ?
N2 C1 1.460(15) . ?
N3 H3 0.9800 . ?
N3 C6 1.475(15) . ?
N3 C2 1.490(11) . ?
N3 C4 1.547(14) . ?
N1 H1C 1.07(2) . ?
N1 H1D 1.05(2) . ?
N1 H1E 1.07(2) . ?
N1 H1F 1.06(2) . ?
N4 H4 0.9800 . ?
N4 C6 1.516(14) . ?
N4 C3 1.509(14) . ?
N4 C5 1.524(16) . ?
C6 H6A 0.9700 . ?
C6 H6B 0.9700 . ?
C3 H3A 0.9700 . ?
C3 H3B 0.9700 . ?
C2 H2A 0.9700 . ?
C2 H2B 0.9700 . ?
C5 H5A 0.9700 . ?
C5 H5B 0.9700 . ?
C4 H4A 0.9700 . ?
C4 H4B 0.9700 . ?
C1 H1A 0.9700 . ?
C1 H1B 0.9700 . ?

loop_
_geom_torsion_atom_site_label_1
_geom_torsion_atom_site_label_2
_geom_torsion_atom_site_label_3
_geom_torsion_atom_site_label_4
_geom_torsion
_geom_torsion_site_symmetry_1
_geom_torsion_site_symmetry_2
_geom_torsion_site_symmetry_3
_geom_torsion_site_symmetry_4
_geom_torsion_publ_flag
C6 N3 C2 P1 65.4(11) . . . . ?
C6 N3 C4 N2 -62.1(10) . . . . ?
C6 N4 C3 P1 -63.2(12) . . . . ?
C6 N4 C5 N2 59.7(10) . . . . ?
C3 P1 C2 N3 -51.0(10) . . . . ?
C3 P1 C1 N2 47.1(10) . . . . ?
C3 N4 C6 N3 65.7(12) . . . . ?
C3 N4 C5 N2 -64.7(10) . . . . ?
C2 P1 C3 N4 50.4(9) . . . . ?
C2 P1 C1 N2 -48.9(10) . . . . ?
C2 N3 C6 N4 -67.1(10) . . . . ?
C2 N3 C4 N2 64.1(10) . . . . ?
C5 N2 C4 N3 58.6(9) . . . . ?
C5 N2 C1 P1 -57.6(11) . . . . ?
C5 N4 C6 N3 -58.0(10) . . . . ?
C5 N4 C3 P1 60.2(11) . . . . ?
C4 N2 C5 N4 -58.3(10) . . . . ?
C4 N2 C1 P1 60.3(12) . . . . ?
C4 N3 C6 N4 59.1(10) . . . . ?
C4 N3 C2 P1 -59.5(11) . . . . ?
C1 P1 C3 N4 -47.6(10) . . . . ?
C1 P1 C2 N3 47.3(10) . . . . ?
C1 N2 C5 N4 62.7(11) . . . . ?
C1 N2 C4 N3 -62.6(12) . . . . ?

loop_
_exptl_oxdiff_crystal_face_indexfrac_h
_exptl_oxdiff_crystal_face_indexfrac_k
_exptl_oxdiff_crystal_face_indexfrac_l
_exptl_oxdiff_crystal_face_x
_exptl_oxdiff_crystal_face_y
_exptl_oxdiff_crystal_face_z
15.1032 -1.9984 8.3847 -0.1441 -0.1197 0.9823
-1.2881 10.7706 8.6977 0.6924 0.5942 0.4093
-14.5019 9.2210 -1.5666 0.6069 0.5172 -0.6035
-10.3542 -4.2892 -10.7736 -0.2643 -0.2297 -0.9367
0.7658 -10.6128 -8.9089 -0.6817 -0.5851 -0.4392
14.7080 7.4768 -5.2119 0.6241 -0.7280 0.2836
-6.9752 3.4259 -12.2968 0.3054 -0.3604 -0.8814
-17.2510 -3.3186 -5.4339 -0.2618 0.3022 -0.9166
-15.0149 -7.4131 4.8553 -0.6182 0.7210 -0.3130
7.0508 -3.3940 12.2839 -0.3028 0.3573 0.8835
-12.6574 10.2432 2.8733 0.6537 0.6915 -0.3075
